data_4507454
loop_
_publ_author_name
'Gong, Yun'
'Jiang, Peng Gang'
'Li, Jian'
'Wu, Tao'
'Lin, Jian Hua'

_publ_section_title
;
 Metal(II) Complexes Based on Benzene-1,2,3-triyldioxy-triacetate:
 Structures and Photoluminescence Properties
;
_journal_issue 3
_journal_name_full 'Crystal Growth &amp; Design'
_journal_page_first 1059
_journal_paper_doi 10.1021/cg301331p
_journal_volume 13
_journal_year 2013
_chemical_formula_sum 'C24 H26 Cd3 O22'
_chemical_formula_weight 1003.65
_chemical_name_systematic
; 
 ? 
;
_space_group_IT_number 15
_symmetry_cell_setting monoclinic
_symmetry_space_group_name_Hall '-C 2yc'
_symmetry_space_group_name_H-M 'C 1 2/c 1'
_atom_sites_solution_hydrogens geom
_atom_sites_solution_primary direct
_atom_sites_solution_secondary difmap
_audit_creation_method SHELXL-97
_cell_angle_alpha 90.00
_cell_angle_beta 109.470(2)
_cell_angle_gamma 90.00
_cell_formula_units_Z 4
_cell_length_a 24.2101(6)
_cell_length_b 10.2706(2)
_cell_length_c 12.7680(3)
_cell_measurement_reflns_used 4588
_cell_measurement_temperature 293(2)
_cell_measurement_theta_max 28.8199
_cell_measurement_theta_min 2.5610
_cell_volume 2993.25(12)
_computing_cell_refinement 'CrysAlisPro, Oxford Diffraction Ltd.'
_computing_data_collection 'CrysAlisPro, Oxford Diffraction Ltd.'
_computing_data_reduction 'CrysAlisPro, Oxford Diffraction Ltd.'
_computing_molecular_graphics 'SHELXTL (Sheldrick, 1997)'
_computing_publication_material 'SHELXTL (Sheldrick, 1997)'
_computing_structure_refinement 'SHELXL97 (Sheldrick, 2008)'
_computing_structure_solution 'SHELXS97 (Sheldrick, 2008)'
_diffrn_ambient_temperature 293(2)
_diffrn_measured_fraction_theta_full 0.994
_diffrn_measured_fraction_theta_max 0.994
_diffrn_measurement_device_type 'Oxford XCalibur Eos'
_diffrn_measurement_method '\w scans'
_diffrn_radiation_monochromator graphite
_diffrn_radiation_source 'fine-focus sealed tube'
_diffrn_radiation_type MoK\a
_diffrn_radiation_wavelength 0.71073
_diffrn_reflns_av_R_equivalents 0.0207
_diffrn_reflns_av_sigmaI/netI 0.0285
_diffrn_reflns_limit_h_max 28
_diffrn_reflns_limit_h_min -28
_diffrn_reflns_limit_k_max 9
_diffrn_reflns_limit_k_min -12
_diffrn_reflns_limit_l_max 15
_diffrn_reflns_limit_l_min -15
_diffrn_reflns_number 6208
_diffrn_reflns_theta_full 25.01
_diffrn_reflns_theta_max 25.01
_diffrn_reflns_theta_min 2.57
_exptl_absorpt_coefficient_mu 2.211
_exptl_absorpt_correction_T_max 1.00000
_exptl_absorpt_correction_T_min 0.96653
_exptl_absorpt_correction_type multi-scan
_exptl_absorpt_process_details 'SADABS (Sheldrick, 1996)'
_exptl_crystal_colour colorless
_exptl_crystal_density_diffrn 2.227
_exptl_crystal_density_method 'not measured'
_exptl_crystal_description prismatic
_exptl_crystal_F_000 1960
_exptl_crystal_size_max 0.30
_exptl_crystal_size_mid 0.25
_exptl_crystal_size_min 0.22
_refine_diff_density_max 0.555
_refine_diff_density_min -0.680
_refine_diff_density_rms 0.099
_refine_ls_extinction_method none
_refine_ls_goodness_of_fit_ref 1.035
_refine_ls_hydrogen_treatment constr
_refine_ls_matrix_type full
_refine_ls_number_parameters 291
_refine_ls_number_reflns 2629
_refine_ls_number_restraints 0
_refine_ls_restrained_S_all 1.035
_refine_ls_R_factor_all 0.0307
_refine_ls_R_factor_gt 0.0247
_refine_ls_shift/su_max 0.001
_refine_ls_shift/su_mean 0.000
_refine_ls_structure_factor_coef Fsqd
_refine_ls_weighting_details 'calc w=1/[\s^2^(Fo^2^)+(0.0409P)^2^+0.0000P] where P=(Fo^2^+2Fc^2^)/3'
_refine_ls_weighting_scheme calc
_refine_ls_wR_factor_gt 0.0634
_refine_ls_wR_factor_ref 0.0650
_reflns_number_gt 2238
_reflns_number_total 2629
_reflns_threshold_expression >2sigma(I)
_cod_data_source_file cg301331p_si_001.cif
_cod_data_source_block 1111
_cod_depositor_comments
;
The following automatic conversions were performed:

'_symmetry_cell_setting' value 'Monoclinic' changed to 'monoclinic'
according to /home/saulius/struct/CIF-dictionaries/cif_core.dic
dictionary named 'cif_core.dic' version 2.4.2 from 2011-04-26.

Automatic conversion script
Id: cif_fix_values 1891 2012-01-12 08:04:46Z andrius 
;
_cod_original_cell_volume 2993.24(12)
_cod_original_sg_symbol_H-M C2/c
_cod_database_code 4507454

loop_
_symmetry_equiv_pos_as_xyz
'x, y, z'
'-x, y, -z+1/2'
'x+1/2, y+1/2, z'
'-x+1/2, y+1/2, -z+1/2'
'-x, -y, -z'
'x, -y, z-1/2'
'-x+1/2, -y+1/2, -z'
'x+1/2, -y+1/2, z-1/2'

loop_
_atom_site_label
_atom_site_type_symbol
_atom_site_fract_x
_atom_site_fract_y
_atom_site_fract_z
_atom_site_U_iso_or_equiv
_atom_site_adp_type
_atom_site_occupancy
_atom_site_symmetry_multiplicity
_atom_site_calc_flag
_atom_site_refinement_flags
_atom_site_disorder_assembly
_atom_site_disorder_group
Cd1 Cd 0.431519(10) 0.03764(2) 0.293799(18) 0.01764(10) Uani 1 1 d . . .
Cd2 Cd 0.49754(6) 0.43032(6) 0.22128(7) 0.0441(3) Uani 0.50 1 d P . .
O1 O 0.46641(10) 0.0215(2) 0.14278(18) 0.0238(6) Uani 1 1 d . . .
O2 O 0.44656(10) -0.0766(2) -0.02145(18) 0.0248(6) Uani 1 1 d . . .
O3 O 0.35642(9) 0.0797(3) 0.10918(18) 0.0238(6) Uani 1 1 d . . .
O4 O 0.44082(10) 0.2593(3) 0.2822(2) 0.0296(6) Uani 1 1 d . . .
O5 O 0.4169(4) 0.4566(10) 0.3300(7) 0.047(2) Uani 0.50 1 d P . 1
O6 O 0.33884(9) 0.1623(2) 0.29219(18) 0.0232(5) Uani 1 1 d . . .
O7 O 0.1312(4) 0.3808(16) 0.2134(12) 0.045(3) Uani 0.50 1 d P . 1
O8 O 0.0890(7) 0.2729(14) 0.3116(11) 0.066(4) Uani 0.50 1 d P A 1
O9 O 0.23164(11) 0.2064(3) 0.3001(2) 0.0441(8) Uani 1 1 d . . .
O10 O 0.5142(13) 0.633(2) 0.3519(15) 0.055(5) Uani 0.25 1 d P . 1
H10C H 0.4873 0.6882 0.3217 0.066 Uiso 0.25 1 d PR . 1
H10D H 0.5463 0.6682 0.3535 0.066 Uiso 0.25 1 d PR . 1
O11 O 0.4580(4) 0.3593(13) 0.0248(8) 0.120(4) Uani 0.50 1 d P B 1
H11C H 0.4864 0.3406 0.0026 0.144 Uiso 0.50 1 d PR B 1
H11D H 0.4388 0.4212 -0.0153 0.144 Uiso 0.50 1 d PR B 1
O5' O 0.4121(4) 0.4587(10) 0.2681(7) 0.045(2) Uani 0.50 1 d P . 2
O7' O 0.1594(4) 0.3950(14) 0.2229(11) 0.048(3) Uani 0.50 1 d P . 2
O8' O 0.0865(7) 0.3103(13) 0.2620(10) 0.060(4) Uani 0.50 1 d P . 2
O10' O 0.5049(9) 0.659(2) 0.2921(15) 0.064(9) Uani 0.25 1 d P . 2
H10E H 0.4723 0.6979 0.2663 0.077 Uiso 0.25 1 d PR . 2
H10F H 0.5307 0.7013 0.2749 0.077 Uiso 0.25 1 d PR . 2
O11' O 0.4503(3) 0.4731(7) 0.0872(7) 0.064(2) Uani 0.50 1 d P . 2
H11E H 0.4593 0.5523 0.0819 0.076 Uiso 0.50 1 d PR . 2
H11F H 0.4174 0.4761 0.0972 0.076 Uiso 0.50 1 d PR . 2
O12 O 0.4848(3) 0.7028(6) 0.4520(6) 0.0595(19) Uani 0.50 1 d P C 2
H12C H 0.5048 0.7708 0.4774 0.071 Uiso 0.50 1 d PR C 2
H12D H 0.4907 0.6812 0.3923 0.071 Uiso 0.50 1 d PR C 2
C1 C 0.43182(14) -0.0146(3) 0.0494(3) 0.0193(7) Uani 1 1 d . . .
C2 C 0.36735(15) 0.0158(4) 0.0183(3) 0.0247(8) Uani 1 1 d . . .
H2A H 0.3552 0.0716 -0.0466 0.030 Uiso 1 1 calc R . .
H2B H 0.3448 -0.0641 0.0004 0.030 Uiso 1 1 calc R . .
C3 C 0.40565(17) 0.3399(4) 0.3003(4) 0.0415(11) Uani 1 1 d . . .
C4 C 0.35252(16) 0.2956(4) 0.3245(3) 0.0347(10) Uani 1 1 d . . .
H4A H 0.3591 0.3046 0.4033 0.042 Uiso 1 1 calc R . .
H4B H 0.3195 0.3503 0.2847 0.042 Uiso 1 1 calc R . .
C5 C 0.129(4) 0.293(11) 0.278(7) 0.037(13) Uani 0.50 1 d P A 1
C5' C 0.138(4) 0.305(10) 0.264(6) 0.034(11) Uani 0.50 1 d P A 2
C6 C 0.17792(16) 0.1951(4) 0.3209(3) 0.0300(9) Uani 1 1 d . . .
H6A H 0.1875 0.1915 0.4009 0.036 Uiso 0.50 1 calc PR A 1
H6B H 0.1615 0.1110 0.2923 0.036 Uiso 0.50 1 calc PR A 1
H6'A H 0.1849 0.1990 0.4002 0.036 Uiso 0.50 1 d PR A 2
H6'B H 0.1593 0.1125 0.2932 0.036 Uiso 0.50 1 d PR A 2
C7 C 0.29862(14) 0.0970(3) 0.1019(3) 0.0207(7) Uani 1 1 d . . .
C8 C 0.29056(14) 0.1442(3) 0.1973(3) 0.0209(7) Uani 1 1 d . A .
C9 C 0.23433(15) 0.1624(4) 0.2010(3) 0.0270(8) Uani 1 1 d . . .
C10 C 0.18692(15) 0.1360(4) 0.1077(3) 0.0315(9) Uani 1 1 d . A .
H10 H 0.1491 0.1488 0.1088 0.038 Uiso 1 1 calc R . .
C11 C 0.19561(16) 0.0905(4) 0.0129(3) 0.0324(9) Uani 1 1 d . . .
H11 H 0.1632 0.0730 -0.0495 0.039 Uiso 1 1 calc R A .
C12 C 0.25120(15) 0.0700(4) 0.0077(3) 0.0283(8) Uani 1 1 d . A .
H12 H 0.2565 0.0391 -0.0567 0.034 Uiso 1 1 calc R . .

loop_
_atom_site_aniso_label
_atom_site_aniso_U_11
_atom_site_aniso_U_22
_atom_site_aniso_U_33
_atom_site_aniso_U_23
_atom_site_aniso_U_13
_atom_site_aniso_U_12
Cd1 0.01717(14) 0.02285(16) 0.01385(14) -0.00082(10) 0.00643(10) -0.00092(10)
Cd2 0.0278(4) 0.0367(3) 0.0752(9) 0.0194(3) 0.0269(7) 0.0093(4)
O1 0.0162(12) 0.0406(16) 0.0146(12) -0.0040(10) 0.0052(10) -0.0030(11)
O2 0.0221(13) 0.0390(15) 0.0140(12) -0.0037(11) 0.0070(10) 0.0037(11)
O3 0.0153(12) 0.0402(15) 0.0160(12) -0.0082(10) 0.0054(9) 0.0010(11)
O4 0.0235(13) 0.0251(14) 0.0403(15) -0.0002(12) 0.0109(11) -0.0002(11)
O5 0.030(4) 0.029(4) 0.078(6) -0.016(5) 0.014(5) -0.003(3)
O6 0.0157(12) 0.0311(15) 0.0206(13) -0.0059(10) 0.0031(10) -0.0004(10)
O7 0.050(7) 0.052(7) 0.029(5) 0.001(5) 0.009(6) 0.033(7)
O8 0.040(6) 0.068(8) 0.111(11) -0.014(7) 0.054(8) 0.004(5)
O9 0.0199(14) 0.080(2) 0.0339(16) -0.0198(15) 0.0116(12) 0.0017(14)
O10 0.055(13) 0.048(11) 0.067(15) -0.004(10) 0.025(13) -0.009(10)
O11 0.074(7) 0.150(11) 0.094(7) 0.046(8) -0.027(5) -0.030(7)
O5' 0.031(4) 0.029(4) 0.072(6) 0.004(5) 0.012(5) 0.003(3)
O7' 0.074(8) 0.030(5) 0.034(4) 0.006(3) 0.009(7) 0.005(7)
O8' 0.033(5) 0.059(8) 0.072(8) -0.016(5) -0.004(6) 0.023(6)
O10' 0.041(12) 0.043(9) 0.10(3) 0.000(11) 0.01(3) 0.005(8)
O11' 0.023(3) 0.059(5) 0.095(6) 0.023(4) 0.002(3) -0.001(3)
O12 0.052(4) 0.039(4) 0.071(5) -0.013(3) -0.001(4) -0.023(3)
C1 0.0177(17) 0.0279(19) 0.0130(17) 0.0027(14) 0.0060(14) -0.0005(15)
C2 0.0205(18) 0.043(2) 0.0107(16) -0.0044(15) 0.0048(14) 0.0037(16)
C3 0.021(2) 0.028(2) 0.063(3) -0.007(2) -0.0037(19) -0.0015(18)
C4 0.027(2) 0.033(2) 0.039(2) -0.0165(18) 0.0046(17) 0.0036(18)
C5 0.026(15) 0.04(2) 0.04(3) -0.016(19) 0.011(14) 0.009(12)
C5' 0.04(3) 0.036(15) 0.023(12) -0.012(10) 0.004(14) 0.009(19)
C6 0.030(2) 0.034(2) 0.033(2) 0.0052(17) 0.0193(17) 0.0060(17)
C7 0.0161(17) 0.0269(19) 0.0207(18) 0.0019(15) 0.0082(14) 0.0013(15)
C8 0.0150(17) 0.0262(19) 0.0189(17) -0.0017(14) 0.0022(13) 0.0001(14)
C9 0.0200(18) 0.038(2) 0.0243(19) -0.0065(16) 0.0093(15) 0.0029(16)
C10 0.0141(18) 0.047(2) 0.033(2) -0.0078(18) 0.0076(16) 0.0030(17)
C11 0.0149(18) 0.044(2) 0.030(2) -0.0073(18) -0.0045(15) 0.0002(17)
C12 0.0222(19) 0.040(2) 0.0200(18) -0.0046(16) 0.0031(15) 0.0045(17)

loop_
_atom_type_symbol
_atom_type_description
_atom_type_scat_dispersion_real
_atom_type_scat_dispersion_imag
_atom_type_scat_source
C C 0.0033 0.0016 'International Tables Vol C Tables 4.2.6.8 and 6.1.1.4'
H H 0.0000 0.0000 'International Tables Vol C Tables 4.2.6.8 and 6.1.1.4'
O O 0.0106 0.0060 'International Tables Vol C Tables 4.2.6.8 and 6.1.1.4'
Cd Cd -0.8075 1.2024 'International Tables Vol C Tables 4.2.6.8 and 6.1.1.4'

loop_
_geom_angle_atom_site_label_1
_geom_angle_atom_site_label_2
_geom_angle_atom_site_label_3
_geom_angle
_geom_angle_site_symmetry_1
_geom_angle_site_symmetry_3
O7 Cd1 O4 143.7(4) 4_545 .
O7 Cd1 O2 92.4(4) 4_545 6_556
O4 Cd1 O2 84.73(9) . 6_556
O7 Cd1 O1 126.9(4) 4_545 2_655
O4 Cd1 O1 88.72(9) . 2_655
O2 Cd1 O1 82.48(8) 6_556 2_655
O7 Cd1 O1 110.2(4) 4_545 .
O4 Cd1 O1 87.00(9) . .
O2 Cd1 O1 151.07(8) 6_556 .
O1 Cd1 O1 69.64(9) 2_655 .
O7 Cd1 O8' 39.7(6) 4_545 4_545
O4 Cd1 O8' 160.4(3) . 4_545
O2 Cd1 O8' 114.7(3) 6_556 4_545
O1 Cd1 O8' 95.7(4) 2_655 4_545
O1 Cd1 O8' 76.8(4) . 4_545
O7 Cd1 O3 79.1(3) 4_545 .
O4 Cd1 O3 79.84(9) . .
O2 Cd1 O3 139.26(8) 6_556 .
O1 Cd1 O3 134.05(7) 2_655 .
O1 Cd1 O3 65.47(7) . .
O8' Cd1 O3 83.5(3) 4_545 .
O7 Cd1 O6 77.0(4) 4_545 .
O4 Cd1 O6 67.09(8) . .
O2 Cd1 O6 76.20(8) 6_556 .
O1 Cd1 O6 148.82(8) 2_655 .
O1 Cd1 O6 125.27(8) . .
O8' Cd1 O6 113.8(4) 4_545 .
O3 Cd1 O6 63.06(7) . .
O7 Cd1 O7' 12.9(6) 4_545 4_545
O4 Cd1 O7' 130.8(3) . 4_545
O2 Cd1 O7' 91.3(3) 6_556 4_545
O1 Cd1 O7' 139.4(3) 2_655 4_545
O1 Cd1 O7' 114.8(3) . 4_545
O8' Cd1 O7' 51.0(5) 4_545 4_545
O3 Cd1 O7' 71.8(3) . 4_545
O6 Cd1 O7' 64.4(3) . 4_545
Cd2 Cd2 O11' 147.2(3) 2_655 .
Cd2 Cd2 O5' 96.8(3) 2_655 2_655
O11' Cd2 O5' 109.9(3) . 2_655
Cd2 Cd2 O10 112.6(4) 2_655 2_655
O11' Cd2 O10 54.5(5) . 2_655
O5' Cd2 O10 83.5(8) 2_655 2_655
Cd2 Cd2 O4 97.72(16) 2_655 2_655
O11' Cd2 O4 112.5(3) . 2_655
O5' Cd2 O4 57.3(3) 2_655 2_655
O10 Cd2 O4 133.2(7) 2_655 2_655
Cd2 Cd2 O10' 93.9(4) 2_655 2_655
O11' Cd2 O10' 71.9(5) . 2_655
O5' Cd2 O10' 82.6(6) 2_655 2_655
O10 Cd2 O10' 19.0(5) 2_655 2_655
O4 Cd2 O10' 139.1(5) 2_655 2_655
Cd2 Cd2 O5' 66.0(3) 2_655 .
O11' Cd2 O5' 82.9(3) . .
O5' Cd2 O5' 157.2(3) 2_655 .
O10 Cd2 O5' 89.5(8) 2_655 .
O4 Cd2 O5' 136.5(2) 2_655 .
O10' Cd2 O5' 83.8(6) 2_655 .
Cd2 Cd2 O5 115.2(3) 2_655 2_655
O11' Cd2 O5 92.6(3) . 2_655
O5' Cd2 O5 18.4(2) 2_655 2_655
O10 Cd2 O5 77.5(8) 2_655 2_655
O4 Cd2 O5 57.1(2) 2_655 2_655
O10' Cd2 O5 82.5(6) 2_655 2_655
O5' Cd2 O5 166.35(17) . 2_655
Cd2 Cd2 O11' 23.6(3) 2_655 2_655
O11' Cd2 O11' 153.6(4) . 2_655
O5' Cd2 O11' 74.5(3) 2_655 2_655
O10 Cd2 O11' 101.8(5) 2_655 2_655
O4 Cd2 O11' 92.04(18) 2_655 2_655
O10' Cd2 O11' 83.3(5) 2_655 2_655
O5' Cd2 O11' 85.8(3) . 2_655
O5 Cd2 O11' 92.8(3) 2_655 2_655
Cd2 Cd2 O11 158.5(3) 2_655 .
O11' Cd2 O11 35.5(3) . .
O5' Cd2 O11 98.3(3) 2_655 .
O10 Cd2 O11 84.3(5) 2_655 .
O4 Cd2 O11 78.0(3) 2_655 .
O10' Cd2 O11 103.2(5) 2_655 .
O5' Cd2 O11 102.6(3) . .
O5 Cd2 O11 80.4(3) 2_655 .
O11' Cd2 O11 169.9(4) 2_655 .
Cd2 Cd2 O10' 69.8(4) 2_655 .
O11' Cd2 O10' 93.6(5) . .
O5' Cd2 O10' 84.4(5) 2_655 .
O10 Cd2 O10' 43.0(6) 2_655 .
O4 Cd2 O10' 138.6(5) 2_655 .
O10' Cd2 O10' 24.1(8) 2_655 .
O5' Cd2 O10' 75.8(5) . .
O5 Cd2 O10' 91.7(5) 2_655 .
O11' Cd2 O10' 60.5(4) 2_655 .
O11 Cd2 O10' 126.9(5) . .
Cd2 Cd2 O4 66.16(14) 2_655 .
O11' Cd2 O4 103.3(2) . .
O5' Cd2 O4 136.1(3) 2_655 .
O10 Cd2 O4 140.1(8) 2_655 .
O4 Cd2 O4 84.15(12) 2_655 .
O10' Cd2 O4 135.9(5) 2_655 .
O5' Cd2 O4 52.4(2) . .
O5 Cd2 O4 141.2(2) 2_655 .
O11' Cd2 O4 88.2(2) 2_655 .
O11 Cd2 O4 92.4(2) . .
O10' Cd2 O4 121.7(5) . .
Cd2 Cd2 H11E 138.7 2_655 .
O11' Cd2 H11E 23.0 . .
O5' Cd2 H11E 97.0 2_655 .
O10 Cd2 H11E 31.8 2_655 .
O4 Cd2 H11E 122.4 2_655 .
O10' Cd2 H11E 49.9 2_655 .
O5' Cd2 H11E 88.0 . .
O5 Cd2 H11E 83.0 2_655 .
O11' Cd2 H11E 133.2 2_655 .
O11 Cd2 H11E 53.9 . .
O10' Cd2 H11E 73.0 . .
O4 Cd2 H11E 122.9 . .
Cd2 Cd2 H11F 125.3 2_655 .
O11' Cd2 H11F 23.2 . .
O5' Cd2 H11F 132.4 2_655 .
O10 Cd2 H11F 61.8 2_655 .
O4 Cd2 H11F 126.3 2_655 .
O10' Cd2 H11F 74.2 2_655 .
O5' Cd2 H11F 59.8 . .
O5 Cd2 H11F 115.7 2_655 .
O11' Cd2 H11F 140.1 2_655 .
O11 Cd2 H11F 50.0 . .
O10' Cd2 H11F 90.0 . .
O4 Cd2 H11F 85.8 . .
H11E Cd2 H11F 37.1 . .
C1 O1 Cd1 129.8(2) . 2_655
C1 O1 Cd1 119.2(2) . .
Cd1 O1 Cd1 109.75(9) 2_655 .
C1 O2 Cd1 131.9(2) . 6
C7 O3 C2 117.4(2) . .
C7 O3 Cd1 119.34(18) . .
C2 O3 Cd1 114.45(18) . .
C3 O4 Cd1 123.5(2) . .
C3 O4 Cd2 89.1(2) . 2_655
Cd1 O4 Cd2 146.17(12) . 2_655
C3 O4 Cd2 94.0(2) . .
Cd1 O4 Cd2 142.14(11) . .
Cd2 O4 Cd2 16.12(4) 2_655 .
C3 O5 Cd2 86.0(5) . 2_655
C8 O6 C4 115.2(3) . .
C8 O6 Cd1 114.72(18) . .
C4 O6 Cd1 110.75(19) . .
C5 O7 Cd1 113(4) . 4
C9 O9 C6 118.5(3) . .
Cd2 O10 Cd2 14.35(15) 2_655 .
Cd2 O10 H10C 116.8 2_655 .
Cd2 O10 H10C 107.8 . .
Cd2 O10 H10D 112.6 2_655 .
Cd2 O10 H10D 107.1 . .
H10C O10 H10D 106.9 . .
Cd2 O10 H10E 99.0 2_655 .
Cd2 O10 H10E 87.8 . .
H10C O10 H10E 22.7 . .
H10D O10 H10E 104.0 . .
Cd2 O10 H10F 101.5 2_655 .
Cd2 O10 H10F 88.1 . .
H10C O10 H10F 72.6 . .
H10D O10 H10F 47.1 . .
H10E O10 H10F 60.2 . .
Cd2 O10 H12D 129.9 2_655 .
Cd2 O10 H12D 135.8 . .
H10C O10 H12D 55.6 . .
H10D O10 H12D 116.8 . .
H10E O10 H12D 77.5 . .
H10F O10 H12D 117.9 . .
Cd2 O11 H11C 108.8 . .
Cd2 O11 H11D 109.8 . .
H11C O11 H11D 107.9 . .
C3 O5' Cd2 94.5(5) . 2_655
C3 O5' Cd2 99.9(5) . .
Cd2 O5' Cd2 17.24(8) 2_655 .
C5' O7' Cd1 90(5) . 4
C5' O8' Cd1 97(5) . 4
O10' O10' Cd2 86.1(4) 2_655 2_655
O10' O10' Cd2 69.8(4) 2_655 .
Cd2 O10' Cd2 16.31(16) 2_655 .
O10' O10' H10C 125.3 2_655 .
Cd2 O10' H10C 116.9 2_655 .
Cd2 O10' H10C 126.9 . .
O10' O10' H10D 127.9 2_655 .
Cd2 O10' H10D 98.2 2_655 .
Cd2 O10' H10D 107.1 . .
H10C O10' H10D 98.8 . .
O10' O10' H10E 74.4 2_655 .
Cd2 O10' H10E 116.7 2_655 .
Cd2 O10' H10E 111.2 . .
H10C O10' H10E 50.9 . .
H10D O10' H10E 140.9 . .
O10' O10' H10F 70.2 2_655 .
Cd2 O10' H10F 120.0 2_655 .
Cd2 O10' H10F 111.2 . .
H10C O10' H10F 121.9 . .
H10D O10' H10F 62.8 . .
H10E O10' H10F 108.7 . .
O10' O10' H12D 152.8 2_655 .
Cd2 O10' H12D 102.5 2_655 .
Cd2 O10' H12D 117.5 . .
H10C O10' H12D 28.2 . .
H10D O10' H12D 77.0 . .
H10E O10' H12D 78.7 . .
H10F O10' H12D 123.8 . .
Cd2 O11' Cd2 9.17(10) . 2_655
Cd2 O11' H11D 134.2 . .
Cd2 O11' H11D 141.8 2_655 .
Cd2 O11' H11E 102.4 . .
Cd2 O11' H11E 101.3 2_655 .
H11D O11' H11E 106.0 . .
Cd2 O11' H11F 101.6 . .
Cd2 O11' H11F 93.2 2_655 .
H11D O11' H11F 105.0 . .
H11E O11' H11F 104.7 . .
H12C O12 H12D 108.2 . .
O2 C1 O1 124.9(3) . .
O2 C1 C2 115.8(3) . .
O1 C1 C2 119.3(3) . .
O3 C2 C1 109.7(3) . .
O3 C2 H2A 109.7 . .
C1 C2 H2A 109.7 . .
O3 C2 H2B 109.7 . .
C1 C2 H2B 109.7 . .
H2A C2 H2B 108.2 . .
O5 C3 O4 126.0(5) . .
O5 C3 O5' 34.3(4) . .
O4 C3 O5' 113.2(5) . .
O5 C3 C4 110.0(6) . .
O4 C3 C4 121.3(4) . .
O5' C3 C4 123.4(5) . .
O5 C3 Cd2 65.4(5) . 2_655
O4 C3 Cd2 62.1(2) . 2_655
O5' C3 Cd2 55.5(4) . 2_655
C4 C3 Cd2 173.8(3) . 2_655
O6 C4 C3 111.3(3) . .
O6 C4 H4A 109.4 . .
C3 C4 H4A 109.4 . .
O6 C4 H4B 109.4 . .
C3 C4 H4B 109.4 . .
H4A C4 H4B 108.0 . .
O8 C5 O7 125(9) . .
O8 C5 C6 113(7) . .
O7 C5 C6 122(6) . .
O8' C5' O7' 121(9) . .
O8' C5' C6 121(7) . .
O7' C5' C6 118(6) . .
O9 C6 C5 122(3) . .
O9 C6 C5' 109(3) . .
C5 C6 C5' 13(6) . .
O9 C6 H6A 106.8 . .
C5 C6 H6A 106.8 . .
C5' C6 H6A 115.2 . .
O9 C6 H6B 106.8 . .
C5 C6 H6B 106.8 . .
C5' C6 H6B 111.8 . .
H6A C6 H6B 106.6 . .
O9 C6 H6'A 110.0 . .
C5 C6 H6'A 101.0 . .
C5' C6 H6'A 109.4 . .
H6A C6 H6'A 5.8 . .
H6B C6 H6'A 109.6 . .
O9 C6 H6'B 110.3 . .
C5 C6 H6'B 104.1 . .
C5' C6 H6'B 109.7 . .
H6A C6 H6'B 105.6 . .
H6B C6 H6'B 3.5 . .
H6'A C6 H6'B 108.3 . .
O3 C7 C8 115.0(3) . .
O3 C7 C12 124.1(3) . .
C8 C7 C12 121.0(3) . .
C7 C8 O6 119.4(3) . .
C7 C8 C9 120.2(3) . .
O6 C8 C9 120.1(3) . .
O9 C9 C10 125.6(3) . .
O9 C9 C8 115.2(3) . .
C10 C9 C8 119.2(3) . .
C9 C10 C11 119.9(3) . .
C9 C10 H10 120.0 . .
C11 C10 H10 120.0 . .
C10 C11 C12 121.9(3) . .
C10 C11 H11 119.0 . .
C12 C11 H11 119.0 . .
C11 C12 C7 117.7(3) . .
C11 C12 H12 121.1 . .
C7 C12 H12 121.1 . .

loop_
_geom_bond_atom_site_label_1
_geom_bond_atom_site_label_2
_geom_bond_distance
_geom_bond_site_symmetry_2
Cd1 O7 2.195(12) 4_545
Cd1 O4 2.298(3) .
Cd1 O2 2.299(2) 6_556
Cd1 O1 2.336(2) 2_655
Cd1 O1 2.355(2) .
Cd1 O8' 2.438(12) 4_545
Cd1 O3 2.488(2) .
Cd1 O6 2.578(2) .
Cd1 O7' 2.593(12) 4_545
Cd2 Cd2 0.7028(14) 2_655
Cd2 O11' 1.768(7) .
Cd2 O5' 2.165(9) 2_655
Cd2 O10 2.27(2) 2_655
Cd2 O4 2.315(3) 2_655
Cd2 O10' 2.35(2) 2_655
Cd2 O5' 2.354(9) .
Cd2 O5 2.387(9) 2_655
Cd2 O11' 2.389(8) 2_655
Cd2 O11 2.478(11) .
Cd2 O10' 2.50(2) .
Cd2 O4 2.508(3) .
Cd2 H11E 2.1203 .
Cd2 H11F 2.1095 .
O1 C1 1.263(4) .
O1 Cd1 2.336(2) 2_655
O2 C1 1.251(4) .
O2 Cd1 2.299(2) 6
O3 C7 1.382(4) .
O3 C2 1.432(4) .
O4 C3 1.262(5) .
O4 Cd2 2.315(3) 2_655
O5 C3 1.260(10) .
O5 Cd2 2.387(9) 2_655
O6 C8 1.387(4) .
O6 C4 1.436(4) .
O7 C5 1.23(11) .
O7 Cd1 2.195(12) 4
O8 C5 1.21(8) .
O9 C9 1.366(4) .
O9 C6 1.416(4) .
O10 Cd2 2.27(2) 2_655
O10 H10C 0.8500 .
O10 H10D 0.8500 .
O10 H10E 1.3870 .
O10 H10F 1.3682 .
O10 H12D 1.0119 .
O11 H11C 0.8500 .
O11 H11D 0.8500 .
O5' C3 1.314(10) .
O5' Cd2 2.165(9) 2_655
O7' C5' 1.25(10) .
O7' Cd1 2.593(12) 4
O8' C5' 1.24(9) .
O8' Cd1 2.438(12) 4
O10' O10' 1.02(4) 2_655
O10' Cd2 2.35(2) 2_655
O10' H10C 0.7252 .
O10' H10D 1.0516 .
O10' H10E 0.8501 .
O10' H10F 0.8499 .
O10' H12D 1.4493 .
O11' Cd2 2.389(8) 2_655
O11' H11D 1.3532 .
O11' H11E 0.8500 .
O11' H11F 0.8499 .
O12 H12C 0.8499 .
O12 H12D 0.8499 .
C1 C2 1.509(5) .
C2 H2A 0.9700 .
C2 H2B 0.9700 .
C3 C4 1.490(6) .
C3 Cd2 2.620(4) 2_655
C4 H4A 0.9700 .
C4 H4B 0.9700 .
C5 C6 1.51(11) .
C5' C6 1.51(11) .
C6 H6A 0.9700 .
C6 H6B 0.9700 .
C6 H6'A 0.9700 .
C6 H6'B 0.9700 .
C7 C8 1.385(5) .
C7 C12 1.386(5) .
C8 C9 1.390(4) .
C9 C10 1.378(5) .
C10 C11 1.378(5) .
C10 H10 0.9300 .
C11 C12 1.385(5) .
C11 H11 0.9300 .
C12 H12 0.9300 .
